data_7134496
loop_
_publ_author_name
'Kato, Ritsuki'
'Sakaue, Takaya'
'Tawatari, Tsukasa'
'Takasu, Kiyosei'
'Takikawa, Hiroshi'

_publ_section_title
;
 Arylative double bond transposition of allylic alcohols via
 silicon-tethered intramolecular benzyne--ene reactions
;
_journal_issue 46
_journal_name_full 'Chemical Communications'
_journal_page_first 8347
_journal_page_last 8350
_journal_paper_doi 10.1039/D5CC01918D
_journal_volume 61
_journal_year 2025
_chemical_absolute_configuration unk
_chemical_formula_moiety '0.5(C22 H32 O Si)'
_chemical_formula_sum 'C11 H16 O0.5 Si0.5'
_chemical_formula_weight 170.28
_space_group_crystal_system monoclinic
_space_group_IT_number 4
_space_group_name_Hall 'P 2yb'
_space_group_name_H-M_alt 'P 1 21 1'
_atom_sites_solution_hydrogens geom
_atom_sites_solution_primary iterative
_audit_creation_date 2025-03-24
_audit_creation_method
;
Olex2 1.3-ac4
(compiled 2020.11.27 svn.r5f609507 for Rigaku Oxford Diffraction, GUI svn.r6214)
;
_audit_update_record
;
2025-04-05 deposited with the CCDC.	2025-05-02 downloaded from the CCDC.
;
_cell_angle_alpha 90
_cell_angle_beta 112.142(5)
_cell_angle_gamma 90
_cell_formula_units_Z 4
_cell_length_a 9.5045(4)
_cell_length_b 10.0122(4)
_cell_length_c 11.2032(4)
_cell_measurement_reflns_used 6873
_cell_measurement_temperature 93
_cell_measurement_theta_max 71.8080
_cell_measurement_theta_min 5.2020
_cell_volume 987.48(8)
_computing_cell_refinement 'CrysAlisPro 1.171.41.122a (Rigaku OD, 2021)'
_computing_data_collection 'CrysAlisPro 1.171.41.122a (Rigaku OD, 2021)'
_computing_data_reduction 'CrysAlisPro 1.171.41.122a (Rigaku OD, 2021)'
_computing_molecular_graphics 'Olex2 1.3-ac4 (Dolomanov et al., 2009)'
_computing_publication_material 'Olex2 1.3-ac4 (Dolomanov et al., 2009)'
_computing_structure_refinement 'SHELXL 2018/3 (Sheldrick, 2015)'
_computing_structure_solution 'olex2.solve 1.3-ac4 (Bourhis et al., 2015)'
_diffrn_ambient_temperature 93
_diffrn_detector 'Hybrid Pixel Array Detector'
_diffrn_detector_area_resol_mean 5.8140
_diffrn_detector_type 'Rigaku Saturn724+'
_diffrn_measured_fraction_theta_full 0.993
_diffrn_measured_fraction_theta_max 0.971
_diffrn_measurement_details
;
List of Runs (angles in degrees, time in seconds):

  # Type    Start    End  Width  t~exp~   \w     \q     \k     \f   Frames
#--------------------------------------------------------------------------
  1  \w   -136.00  43.00   0.50    0.50    --  -46.70  14.00  16.00  358
  2  \w   -187.00  -8.00   0.50    0.50    --  -97.40  14.00  16.00  358
  3  \w    -84.00 -38.00   0.50    0.50    --    5.00  60.00  90.00   92
  4  \w    -84.00 -26.00   0.50    0.50    --    5.00  50.00  90.00  116
  5  \w    -84.00 -38.00   0.50    0.50    --    5.00  60.00   0.00   92
  6  \w    -84.00 -26.00   0.50    0.50    --    5.00  50.00   0.00  116
  7  \w    -77.00  21.00   0.50    0.50    --    5.00  14.00  16.00  196
  8  \w    -82.00 -42.00   0.50    0.50    --  -97.40  60.00  53.80   80
  9  \w   -112.00 -86.00   0.50    0.50    --  -97.40  59.00  94.71   52
 10  \w   -186.00  -8.00   0.50    0.50    --  -97.40  10.00 120.00  356
 11  \w   -186.00 -63.00   0.50    0.50    --  -97.40  60.00 168.57  246
 12  \w   -141.00 -98.00   0.50    0.50    --  -97.40  60.00  53.80   86
 13  \w   -181.00 -20.00   0.50    0.50    --  -97.40  47.00 178.67  322
 14  \w   -187.00-108.00   0.50    0.50    --  -97.40  60.00  -7.77  158
 15  \w   -143.00-117.00   0.50    0.50    --  -97.40  59.00  94.71   52
;
_diffrn_measurement_device 'four-circle diffractometer'
_diffrn_measurement_device_type 'XtaLAB AFC11 (RCD3): quarter-chi single'
_diffrn_measurement_method '\w scans'
_diffrn_measurement_specimen_support 'Mitegen 50um'
_diffrn_orient_matrix_type 'CrysAlisPro convention (1999,Acta A55,543-557)'
_diffrn_orient_matrix_UB_11 -0.0692764000
_diffrn_orient_matrix_UB_12 -0.0097593000
_diffrn_orient_matrix_UB_13 -0.1480028000
_diffrn_orient_matrix_UB_21 -0.1572690000
_diffrn_orient_matrix_UB_22 0.0341221000
_diffrn_orient_matrix_UB_23 0.0012814000
_diffrn_orient_matrix_UB_31 0.0317790000
_diffrn_orient_matrix_UB_32 0.1500330000
_diffrn_orient_matrix_UB_33 -0.0094862000
_diffrn_radiation_collimation 0.3
_diffrn_radiation_monochromator mirror
_diffrn_radiation_probe x-ray
_diffrn_radiation_type 'Cu K\a'
_diffrn_radiation_wavelength 1.54184
_diffrn_reflns_av_R_equivalents 0.0470
_diffrn_reflns_av_unetI/netI 0.0369
_diffrn_reflns_Laue_measured_fraction_full 0.993
_diffrn_reflns_Laue_measured_fraction_max 0.971
_diffrn_reflns_limit_h_max 11
_diffrn_reflns_limit_h_min -11
_diffrn_reflns_limit_k_max 12
_diffrn_reflns_limit_k_min -8
_diffrn_reflns_limit_l_max 13
_diffrn_reflns_limit_l_min -13
_diffrn_reflns_number 6815
_diffrn_reflns_point_group_measured_fraction_full 0.766
_diffrn_reflns_point_group_measured_fraction_max 0.740
_diffrn_reflns_theta_full 67.684
_diffrn_reflns_theta_max 72.084
_diffrn_reflns_theta_min 4.261
_diffrn_source 'Rotating-anode X-ray tube'
_diffrn_source_current 24.0
_diffrn_source_power 1.2
_diffrn_source_target Mo
_diffrn_source_type 'Rigaku (Cu) X-ray Source'
_diffrn_source_voltage 50.0
_exptl_absorpt_coefficient_mu 1.068
_exptl_absorpt_correction_T_max 1.00000
_exptl_absorpt_correction_T_min 0.65054
_exptl_absorpt_correction_type multi-scan
_exptl_absorpt_process_details
;
CrysAlisPro 1.171.41.122a (Rigaku Oxford Diffraction, 2021)
Empirical absorption correction using spherical harmonics,
implemented in SCALE3 ABSPACK scaling algorithm.
;
_exptl_crystal_colour 'clear light colourless'
_exptl_crystal_colour_lustre clear
_exptl_crystal_colour_modifier light
_exptl_crystal_colour_primary colourless
_exptl_crystal_density_diffrn 1.145
_exptl_crystal_description plate
_exptl_crystal_F_000 372
_exptl_crystal_size_max 0.1
_exptl_crystal_size_mid 0.05
_exptl_crystal_size_min 0.05
_refine_diff_density_max 0.484
_refine_diff_density_min -0.469
_refine_diff_density_rms 0.079
_refine_ls_abs_structure_details
;
 Flack x determined using 796 quotients [(I+)-(I-)]/[(I+)+(I-)]
 (Parsons, Flack and Wagner, Acta Cryst. B69 (2013) 249-259).
;
_refine_ls_abs_structure_Flack 0.00(5)
_refine_ls_extinction_coef 0.010(2)
_refine_ls_extinction_expression Fc^*^=kFc[1+0.001xFc^2^\l^3^/sin(2\q)]^-1/4^
_refine_ls_extinction_method 'SHELXL-2018/3 (Sheldrick 2018)'
_refine_ls_goodness_of_fit_ref 1.160
_refine_ls_hydrogen_treatment constr
_refine_ls_matrix_type full
_refine_ls_number_parameters 224
_refine_ls_number_reflns 2886
_refine_ls_number_restraints 1
_refine_ls_restrained_S_all 1.160
_refine_ls_R_factor_all 0.0594
_refine_ls_R_factor_gt 0.0522
_refine_ls_shift/su_max 0.000
_refine_ls_shift/su_mean 0.000
_refine_ls_structure_factor_coef Fsqd
_refine_ls_weighting_details 'w=1/[\s^2^(Fo^2^)+(0.0981P)^2^+1.0847P] where P=(Fo^2^+2Fc^2^)/3'
_refine_ls_weighting_scheme calc
_refine_ls_wR_factor_gt 0.1451
_refine_ls_wR_factor_ref 0.1780
_reflns_Friedel_coverage 0.437
_reflns_Friedel_fraction_full 0.510
_reflns_Friedel_fraction_max 0.479
_reflns_number_gt 2730
_reflns_number_total 2886
_reflns_threshold_expression 'I > 2\s(I)'
_cod_data_source_file d5cc01918d2.cif
_cod_data_source_block 220302rk_auto
_cod_depositor_comments 'Adding full bibliography for 7134496--7134497.cif.'
_cod_original_cell_volume 987.48(7)
_cod_original_formula_sum 'C11 H16 O0.50 Si0.50'
_cod_database_code 7134496
_shelx_shelxl_version_number 2018/3
_chemical_oxdiff_formula 'C11 H10 N O'
_shelx_space_group_comment
;
The symmetry employed for this shelxl refinement is uniquely defined
by the following loop, which should always be used as a source of
symmetry information in preference to the above space-group names.
They are only intended as comments.
;
_shelx_estimated_absorpt_t_max 0.949
_shelx_estimated_absorpt_t_min 0.901
_reflns_odcompleteness_completeness 99.36
_reflns_odcompleteness_iscentric 1
_reflns_odcompleteness_theta 66.97
_olex2_refinement_description
;
1. Fixed Uiso
 At 1.2 times of:
  All C(H) groups, All C(H,H) groups
 At 1.5 times of:
  All C(H,H,H) groups
2.a Ternary CH refined with riding coordinates:
 C005(H005), C00B(H00F), C00C(H00G), C00E(H00H), C00I(H00O), C00N(H00Z)
2.b Secondary CH2 refined with riding coordinates:
 C007(H00A,H00B), C00F(H00I,H00J)
2.c Aromatic/amide H refined with riding coordinates:
 C004(H004), C006(H006), C00G(H00K), C00J(H00P)
2.d Idealised Me refined as rotating group:
 C008(H00C,H00D,H00E), C00H(H00L,H00M,H00N), C00K(H00Q,H00R,H00S), C00L(H00T,
 H00U,H00V), C00M(H00W,H00X,H00Y), C00O(H00,H,HA)
;
_smtbx_masks_void_probe_radius 1.2
_smtbx_masks_void_truncation_radius 1.2
_olex2_submission_special_instructions 'No special instructions were received'
_oxdiff_exptl_absorpt_empirical_details
;
Empirical correction (ABSPACK) includes:
- Absorption correction using spherical harmonics
- Frame scaling
;
_oxdiff_exptl_absorpt_empirical_full_max 2.552
_oxdiff_exptl_absorpt_empirical_full_min 0.550

loop_
_space_group_symop_operation_xyz
'x, y, z'
'-x, y+1/2, -z'

loop_
_atom_site_label
_atom_site_type_symbol
_atom_site_fract_x
_atom_site_fract_y
_atom_site_fract_z
_atom_site_U_iso_or_equiv
_atom_site_adp_type
_atom_site_occupancy
_atom_site_site_symmetry_order
_atom_site_calc_flag
_atom_site_refinement_flags_posn
_atom_site_refinement_flags_adp
_atom_site_refinement_flags_occupancy
_atom_site_disorder_assembly
_atom_site_disorder_group
Si01 Si 0.38184(12) 0.50117(16) 0.68117(11) 0.0212(4) Uani 1 1 d . . . . .
O002 O 0.4399(3) 0.5150(4) 0.5591(3) 0.0260(8) Uani 1 1 d . . . . .
C003 C 0.1694(5) 0.5130(6) 0.6437(4) 0.0211(10) Uani 1 1 d . . . . .
C004 C -0.0294(5) 0.5581(6) 0.7269(5) 0.0233(11) Uani 1 1 d . . . . .
H004 H -0.057682 0.586158 0.795729 0.028 Uiso 1 1 calc R U . . .
C005 C -0.0142(5) 0.5602(6) 0.2026(5) 0.0260(11) Uani 1 1 d . . . . .
H005 H -0.116025 0.549609 0.131601 0.031 Uiso 1 1 calc R U . . .
C006 C 0.1231(5) 0.5562(6) 0.7434(5) 0.0259(11) Uani 1 1 d . . . . .
H006 H 0.197598 0.584589 0.823132 0.031 Uiso 1 1 calc R U . . .
C007 C 0.3765(5) 0.4654(6) 0.4300(4) 0.0264(12) Uani 1 1 d . . . . .
H00A H 0.385823 0.366916 0.429788 0.032 Uiso 1 1 calc R U . . .
H00B H 0.431163 0.503637 0.378254 0.032 Uiso 1 1 calc R U . . .
C008 C 0.4086(6) 0.7790(7) 0.7392(5) 0.0308(13) Uani 1 1 d . . . . .
H00C H 0.413754 0.793491 0.654467 0.046 Uiso 1 1 calc R U . . .
H00D H 0.465881 0.849267 0.798581 0.046 Uiso 1 1 calc R U . . .
H00E H 0.302303 0.781626 0.731179 0.046 Uiso 1 1 calc R U . . .
C009 C 0.1199(5) 0.6292(6) 0.1743(5) 0.0243(11) Uani 1 1 d . . . . .
C00A C 0.2121(5) 0.5053(6) 0.3738(4) 0.0219(10) Uani 1 1 d . . . . .
C00B C 0.4531(6) 0.3369(7) 0.7646(5) 0.0306(13) Uani 1 1 d . . . . .
H00F H 0.564196 0.332688 0.782008 0.037 Uiso 1 1 calc R U . . .
C00C C 0.1787(5) 0.6506(6) 0.3264(5) 0.0238(11) Uani 1 1 d . . . . .
H00G H 0.254254 0.722492 0.368432 0.029 Uiso 1 1 calc R U . . .
C00D C 0.0559(5) 0.4793(6) 0.5269(4) 0.0237(11) Uani 1 1 d . . . . .
C00E C 0.4775(6) 0.6415(6) 0.7919(5) 0.0259(12) Uani 1 1 d . . . . .
H00H H 0.461037 0.626677 0.873963 0.031 Uiso 1 1 calc R U . . .
C00F C 0.0104(5) 0.6704(5) 0.3054(5) 0.0220(11) Uani 1 1 d . . . . .
H00I H -0.031890 0.758865 0.270552 0.026 Uiso 1 1 calc R U . . .
H00J H -0.016560 0.644195 0.379317 0.026 Uiso 1 1 calc R U . . .
C00G C -0.0977(5) 0.4787(6) 0.5109(4) 0.0249(12) Uani 1 1 d . . . . .
H00K H -0.172914 0.450428 0.431567 0.030 Uiso 1 1 calc R U . . .
C00H C 0.0757(6) 0.7565(6) 0.0920(5) 0.0301(12) Uani 1 1 d . . . . .
H00L H 0.016432 0.732409 0.002228 0.045 Uiso 1 1 calc R U . . .
H00M H 0.167846 0.804092 0.096950 0.045 Uiso 1 1 calc R U . . .
H00N H 0.014682 0.814223 0.124376 0.045 Uiso 1 1 calc R U . . .
C00I C 0.1115(5) 0.4287(6) 0.4268(5) 0.0238(11) Uani 1 1 d . . . . .
H00O H 0.158560 0.339046 0.455157 0.029 Uiso 1 1 calc R U . . .
C00J C -0.1397(5) 0.5195(6) 0.6117(5) 0.0261(11) Uani 1 1 d . . . . .
H00P H -0.243739 0.520787 0.600894 0.031 Uiso 1 1 calc R U . . .
C00K C 0.3803(6) 0.2157(7) 0.6818(5) 0.0323(14) Uani 1 1 d . . . . .
H00Q H 0.270202 0.218104 0.659108 0.049 Uiso 1 1 calc R U . . .
H00R H 0.421958 0.133820 0.730227 0.049 Uiso 1 1 calc R U . . .
H00S H 0.402156 0.217255 0.603053 0.049 Uiso 1 1 calc R U . . .
C00L C 0.2134(6) 0.5417(6) 0.1188(5) 0.0308(13) Uani 1 1 d . . . . .
H00T H 0.248903 0.461987 0.172508 0.046 Uiso 1 1 calc R U . . .
H00U H 0.301001 0.592502 0.117584 0.046 Uiso 1 1 calc R U . . .
H00V H 0.149897 0.514803 0.030740 0.046 Uiso 1 1 calc R U . . .
C00M C 0.6504(6) 0.6451(7) 0.8267(5) 0.0301(13) Uani 1 1 d . . . . .
H00W H 0.693609 0.557036 0.858056 0.045 Uiso 1 1 calc R U . . .
H00X H 0.696246 0.711919 0.894129 0.045 Uiso 1 1 calc R U . . .
H00Y H 0.671282 0.668526 0.750072 0.045 Uiso 1 1 calc R U . . .
C00N C 0.0665(6) 0.4381(6) 0.2814(5) 0.0240(11) Uani 1 1 d . . . . .
H00Z H 0.076709 0.356362 0.233994 0.029 Uiso 1 1 calc R U . . .
C00O C 0.4370(9) 0.3260(8) 0.8956(6) 0.0502(18) Uani 1 1 d . . . . .
H00 H 0.503439 0.391685 0.955252 0.075 Uiso 1 1 calc R U . . .
H H 0.465870 0.235944 0.930542 0.075 Uiso 1 1 calc R U . . .
HA H 0.331312 0.343363 0.884555 0.075 Uiso 1 1 calc R U . . .

loop_
_atom_site_aniso_label
_atom_site_aniso_U_11
_atom_site_aniso_U_22
_atom_site_aniso_U_33
_atom_site_aniso_U_23
_atom_site_aniso_U_13
_atom_site_aniso_U_12
Si01 0.0177(5) 0.0259(8) 0.0230(6) 0.0016(6) 0.0113(4) 0.0011(6)
O002 0.0190(13) 0.038(2) 0.0237(15) -0.0013(17) 0.0114(11) 0.0008(17)
C003 0.0232(19) 0.020(3) 0.025(2) 0.006(2) 0.0141(16) 0.000(2)
C004 0.028(2) 0.020(3) 0.030(2) 0.000(2) 0.0202(19) 0.002(2)
C005 0.024(2) 0.027(3) 0.027(2) 0.002(2) 0.0099(19) 0.001(2)
C006 0.023(2) 0.033(3) 0.025(2) -0.001(2) 0.0126(18) -0.002(2)
C007 0.025(2) 0.034(4) 0.025(2) -0.008(2) 0.0149(18) 0.002(2)
C008 0.026(2) 0.031(3) 0.041(3) 0.005(3) 0.018(2) 0.002(2)
C009 0.025(2) 0.021(3) 0.028(2) 0.007(2) 0.0111(19) 0.005(2)
C00A 0.0236(19) 0.021(3) 0.025(2) -0.005(2) 0.0133(16) 0.000(2)
C00B 0.022(2) 0.035(4) 0.038(3) 0.007(3) 0.013(2) 0.004(2)
C00C 0.022(2) 0.023(3) 0.028(2) -0.001(2) 0.0110(19) -0.001(2)
C00D 0.022(2) 0.025(3) 0.028(2) 0.003(2) 0.0142(17) 0.001(2)
C00E 0.026(2) 0.028(3) 0.030(2) 0.006(2) 0.017(2) 0.005(2)
C00F 0.022(2) 0.021(3) 0.023(2) 0.000(2) 0.0088(18) 0.002(2)
C00G 0.0211(19) 0.028(3) 0.027(2) 0.000(2) 0.0097(17) -0.004(2)
C00H 0.032(3) 0.032(3) 0.026(2) 0.008(2) 0.011(2) 0.001(3)
C00I 0.022(2) 0.023(3) 0.027(2) -0.004(2) 0.0104(18) -0.003(2)
C00J 0.0197(19) 0.026(3) 0.037(2) 0.002(2) 0.0166(17) 0.000(2)
C00K 0.029(3) 0.032(4) 0.034(3) 0.002(2) 0.009(2) 0.003(3)
C00L 0.033(2) 0.037(4) 0.027(2) 0.002(2) 0.016(2) 0.002(2)
C00M 0.023(2) 0.034(4) 0.033(3) -0.004(2) 0.011(2) 0.000(2)
C00N 0.027(2) 0.020(3) 0.028(2) -0.002(2) 0.0139(19) -0.003(2)
C00O 0.071(4) 0.041(4) 0.041(3) 0.004(3) 0.024(3) 0.009(4)

loop_
_atom_type_symbol
_atom_type_description
_atom_type_scat_dispersion_real
_atom_type_scat_dispersion_imag
_atom_type_scat_source
C C 0.0181 0.0091 'International Tables Vol C Tables 4.2.6.8 and 6.1.1.4'
H H 0.0000 0.0000 'International Tables Vol C Tables 4.2.6.8 and 6.1.1.4'
O O 0.0492 0.0322 'International Tables Vol C Tables 4.2.6.8 and 6.1.1.4'
Si Si 0.2541 0.3302 'International Tables Vol C Tables 4.2.6.8 and 6.1.1.4'

loop_
_geom_angle_atom_site_label_1
_geom_angle_atom_site_label_2
_geom_angle_atom_site_label_3
_geom_angle
_geom_angle_site_symmetry_1
_geom_angle_site_symmetry_3
_geom_angle_publ_flag
O002 Si01 C003 117.83(17) . . ?
O002 Si01 C00B 108.1(2) . . ?
O002 Si01 C00E 104.7(2) . . ?
C00B Si01 C003 108.4(2) . . ?
C00E Si01 C003 108.1(2) . . ?
C00E Si01 C00B 109.4(3) . . ?
C007 O002 Si01 131.2(3) . . ?
C006 C003 Si01 117.7(3) . . ?
C00D C003 Si01 125.1(3) . . ?
C00D C003 C006 117.2(4) . . ?
C00J C004 C006 120.6(4) . . ?
C00F C005 C009 86.0(4) . . ?
C00N C005 C009 101.4(4) . . ?
C00N C005 C00F 103.7(4) . . ?
C004 C006 C003 121.2(4) . . ?
O002 C007 C00A 107.9(4) . . ?
C005 C009 C00C 80.2(4) . . ?
C00H C009 C005 115.1(4) . . ?
C00H C009 C00C 115.9(5) . . ?
C00H C009 C00L 107.4(4) . . ?
C00L C009 C005 117.7(5) . . ?
C00L C009 C00C 119.1(4) . . ?
C007 C00A C00C 116.3(4) . . ?
C007 C00A C00I 114.4(5) . . ?
C007 C00A C00N 134.1(5) . . ?
C00I C00A C00C 122.4(4) . . ?
C00I C00A C00N 59.9(3) . . ?
C00N C00A C00C 99.5(4) . . ?
C00K C00B Si01 113.4(4) . . ?
C00K C00B C00O 109.8(5) . . ?
C00O C00B Si01 112.9(5) . . ?
C00A C00C C009 100.7(4) . . ?
C00F C00C C009 85.9(4) . . ?
C00F C00C C00A 104.0(4) . . ?
C003 C00D C00G 121.5(4) . . ?
C003 C00D C00I 114.9(4) . . ?
C00G C00D C00I 123.2(4) . . ?
C008 C00E Si01 112.7(4) . . ?
C00M C00E Si01 113.1(4) . . ?
C00M C00E C008 109.6(5) . . ?
C00C C00F C005 83.1(4) . . ?
C00J C00G C00D 119.9(4) . . ?
C00A C00I C00N 60.8(3) . . ?
C00D C00I C00A 125.2(5) . . ?
C00D C00I C00N 138.1(5) . . ?
C004 C00J C00G 119.5(4) . . ?
C005 C00N C00A 99.6(4) . . ?
C00I C00N C005 122.9(5) . . ?
C00I C00N C00A 59.2(3) . . ?

loop_
_geom_bond_atom_site_label_1
_geom_bond_atom_site_label_2
_geom_bond_distance
_geom_bond_site_symmetry_2
_geom_bond_publ_flag
Si01 O002 1.662(3) . ?
Si01 C003 1.905(4) . ?
Si01 C00B 1.887(6) . ?
Si01 C00E 1.868(6) . ?
O002 C007 1.430(5) . ?
C003 C006 1.414(6) . ?
C003 C00D 1.387(7) . ?
C004 C006 1.391(7) . ?
C004 C00J 1.377(7) . ?
C005 C009 1.584(7) . ?
C005 C00F 1.547(7) . ?
C005 C00N 1.534(7) . ?
C007 C00A 1.502(6) . ?
C008 C00E 1.543(8) . ?
C009 C00C 1.595(7) . ?
C009 C00H 1.535(8) . ?
C009 C00L 1.537(7) . ?
C00A C00C 1.540(8) . ?
C00A C00I 1.511(7) . ?
C00A C00N 1.536(7) . ?
C00B C00K 1.525(9) . ?
C00B C00O 1.536(8) . ?
C00C C00F 1.540(6) . ?
C00D C00G 1.402(6) . ?
C00D C00I 1.497(6) . ?
C00E C00M 1.539(7) . ?
C00G C00J 1.393(7) . ?
C00I C00N 1.522(6) . ?

loop_
_smtbx_masks_void_nr
_smtbx_masks_void_average_x
_smtbx_masks_void_average_y
_smtbx_masks_void_average_z
_smtbx_masks_void_volume
_smtbx_masks_void_count_electrons
_smtbx_masks_void_content
1 0.232 0.819 0.910 11.0 0.8 ?
2 0.768 0.319 0.090 11.0 0.8 ?
